data_4088172
loop_
_publ_author_name
'Molteni, Roberto'
'Edkins, Katharina'
'Haehnel, Martin'
'Steffen, Andreas'

_publ_section_title
;
 C--H Activation of Fluoroarenes: Synthesis, Structure, and Luminescence
 Properties of Copper(I) and Gold(I) Complexes Bearing 2-Phenylpyridine
 Ligands
;
_journal_issue 5
_journal_name_full Organometallics
_journal_page_first 629
_journal_paper_doi 10.1021/acs.organomet.5b00904
_journal_volume 35
_journal_year 2016
_chemical_formula_moiety 'C29 H40 Cu N3 O, 0.5(C2 H3 N)'
_chemical_formula_sum 'C30 H41.5 Cu N3.5 O'
_chemical_formula_weight 530.73
_space_group_crystal_system monoclinic
_space_group_IT_number 14
_space_group_name_Hall '-P 2yn'
_space_group_name_H-M_alt 'P 1 21/n 1'
_audit_creation_date 2013-03-12
_audit_creation_method
;
  Olex2 1.2-beta
  (compiled Dec  5 2012 16:17:34, GUI svn.r4385)
;
_cell_angle_alpha 90
_cell_angle_beta 102.964(2)
_cell_angle_gamma 90
_cell_formula_units_Z 8
_cell_length_a 18.9466(13)
_cell_length_b 15.9116(11)
_cell_length_c 19.9904(13)
_cell_measurement_reflns_used 9704
_cell_measurement_temperature 100
_cell_measurement_theta_max 28.26
_cell_measurement_theta_min 2.45
_cell_volume 5872.9(7)
_computing_molecular_graphics
;
O. V. Dolomanov, L. J. Bourhis, R. J. Gildea, J. A. K. Howard and H. Puschmann,
OLEX2: a complete structure solution, refinement and analysis program.
J. Appl. Cryst. (2009). 42, 339-341.
;
_computing_publication_material
;
O. V. Dolomanov, L. J. Bourhis, R. J. Gildea, J. A. K. Howard and H. Puschmann,
OLEX2: a complete structure solution, refinement and analysis program.
J. Appl. Cryst. (2009). 42, 339-341.
;
_computing_structure_refinement
;
olex2.refine (L.J. Bourhis, O.V. Dolomanov, R.J. Gildea, J.A.K. Howard,
H. Puschmann, in preparation, 2011)
;
_diffrn_ambient_temperature 100
_diffrn_detector 'Bruker APEX2 area detector'
_diffrn_detector_area_resol_mean 7.9
_diffrn_detector_type 'CCD area detector'
_diffrn_measured_fraction_theta_full 0.9999
_diffrn_measured_fraction_theta_max 0.9999
_diffrn_measurement_device 'four-circle diffractometer'
_diffrn_measurement_device_type 'Bruker SMART APEX2 area detector'
_diffrn_measurement_method '\w and \f scans'
_diffrn_radiation_monochromator graphite
_diffrn_radiation_probe x-ray
_diffrn_radiation_type 'Mo K\a'
_diffrn_radiation_wavelength 0.71073
_diffrn_radiation_xray_symbol K-L~3~
_diffrn_reflns_av_R_equivalents 0.0247
_diffrn_reflns_av_unetI/netI 0.0175
_diffrn_reflns_limit_h_max 25
_diffrn_reflns_limit_h_min -25
_diffrn_reflns_limit_k_max 21
_diffrn_reflns_limit_k_min -21
_diffrn_reflns_limit_l_max 26
_diffrn_reflns_limit_l_min -26
_diffrn_reflns_number 89263
_diffrn_reflns_theta_full 26.0000
_diffrn_reflns_theta_max 26.00
_diffrn_reflns_theta_min 1.34
_diffrn_source 'microfocus sealed X-ray tube'
_diffrn_standards_number 0
_exptl_absorpt_coefficient_mu 0.770
_exptl_absorpt_correction_T_max 0.7241
_exptl_absorpt_correction_T_min 0.6647
_exptl_absorpt_correction_type numerical
_exptl_absorpt_process_details
;
SADABS-2008/1 (Bruker,2008) was used for absorption correction.
wR2(int) was 0.0388 before and 0.0356 after correction.
The Ratio of minimum to maximum transmission is 0.9180.
The \l/2 correction factor is 0.0015.
;
_exptl_crystal_colour 'clear yellowish colourless'
_exptl_crystal_colour_lustre clear
_exptl_crystal_colour_modifier yellowish
_exptl_crystal_colour_primary colourless
_exptl_crystal_density_diffrn 1.2004
_exptl_crystal_description block
_exptl_crystal_F_000 2267.3871
_exptl_crystal_preparation 'soaked in perfluoropolyether oil'
_exptl_crystal_recrystallization_method 'from acetonitrile'
_exptl_crystal_size_max 0.801
_exptl_crystal_size_mid 0.69
_exptl_crystal_size_min 0.585
_refine_diff_density_max 0.5352
_refine_diff_density_min -0.5058
_refine_diff_density_rms 0.1619
_refine_ls_d_res_high 0.8106
_refine_ls_d_res_low 15.2128
_refine_ls_goodness_of_fit_ref 1.0521
_refine_ls_hydrogen_treatment constr
_refine_ls_matrix_type full
_refine_ls_number_constraints 137
_refine_ls_number_parameters 681
_refine_ls_number_reflns 11563
_refine_ls_number_restraints 0
_refine_ls_restrained_S_all 1.0521
_refine_ls_R_factor_all 0.0352
_refine_ls_R_factor_gt 0.0282
_refine_ls_shift/su_max 0.0004
_refine_ls_shift/su_mean 0.0000
_refine_ls_structure_factor_coef Fsqd
_refine_ls_weighting_details 'w=1/[\s^2^(Fo^2^)+(0.0626P)^2^+2.6058P] where P=(Fo^2^+2Fc^2^)/3'
_refine_ls_weighting_scheme calc
_refine_ls_wR_factor_ref 0.0983
_reflns_Friedel_coverage 0.0
_reflns_limit_h_max 14
_reflns_limit_h_min -23
_reflns_limit_k_max 19
_reflns_limit_k_min 0
_reflns_limit_l_max 24
_reflns_limit_l_min -14
_reflns_number_gt 10387
_reflns_number_total 11563
_reflns_threshold_expression I>=2u(I)
_cod_data_source_file om5b00904_si_005.cif
_cod_data_source_block 13S023
_cod_depositor_comments
;
The following automatic conversions were performed:

data item '_diffrn_radiation_probe' value 'X-ray' was changed to
'x-ray' in accordance with the
/home/saulius/struct/COD-crude-data/automatic-downloads/DataCite-retrospective/ACS/depositions/lib/dictionaries/cif_core.dic
dictionary named 'cif_core.dic' version 2.4.2 last updated on
2011-04-26.

Automatic conversion script
Id: cif_fix_values 6909 2019-04-08 15:41:33Z antanas 
;
_cod_database_code 4088172
_olex2_refinement_description
;
1. Fixed Uiso
 At 1.2 times of:
  H8b of C8b, H18b of C18b, H6a of C6a, H6b of C6b, H7a of C7a, H14a of C14a,
  H19a of C19a, {H11b,H11a} of C11a, H7b of C7b, H26a of C26a, H20b of C20b,
  H21a of C21a, H10b of C10b, H23a of C23a, H25d of C25b, H20a of C20a, H22b of
  C22b, H2a of C2a, H2b of C2b, H3aa of C3a, H19b of C19b, H3ba of C3b, H13g of
  C13b, H8a of C8a
 At 1.5 times of:
  {H13d,H13e,H13f} of C13a1, {H24a,H24b,H24c} of C24a, {H27a,H27b,H27c} of
  C27a, {H28a,H28b,H28c} of C28a, {H12a,H12b,H12c} of C12a2, {H12g,H12h,H12i}
  of C12b, {H13a,H13b,H13c} of C13a2, {H2sa,H2sb,H2sc} of C2s, {H12d,H12e,H12f}
  of C12a1, {H25a,H25b,H25c} of C25a, {H11c,H11d,H11e} of C11b, {H24d,H24e,
  H24f} of C24b, {H15d,H15e,H15f} of C15b, {H23b,H23c,H23d} of C23b, {H16a,H16b,
  H16c} of C16a, {H29a,H29b,H29c} of C29b, {H26b,H26c,H26d} of C26b, {H14b,H14c,
  H14d} of C14b, {H30a,H30b,H30c} of C30a, {H15a,H15b,H15c} of C15a, {H27d,H27e,
  H27f} of C27b
2. Others
 Sof(H11b)=1-Sof(H11a)=Sof(C13a2)=Sof(H13a)=Sof(H13b)=Sof(H13c)=Sof(C12a2)=
 Sof(H12a)=Sof(H12b)=Sof(H12c)=1-Sof(H11a)=1-Sof(H11a)=1-Sof(H11a)=1-Sof(H11a)=
 1-Sof(H11a)=1-Sof(H11a)=1-Sof(H11a)=1-Sof(H11a)
3.a Riding coordinates:
 N3b(H3b), N3a(H3a)
3.b Ternary CH refined with riding coordinates:
 C13b(H13g), C22b(H22b), C14a(H14a), C11a(H11b), C11a(H11a), C26a(H26a),
 C10b(H10b), C23a(H23a), C25b(H25d)
3.c Aromatic/amide H refined with riding coordinates:
 C3b(H3ba), C19b(H19b), C8a(H8a), C3a(H3aa), C2a(H2a), C2b(H2b), C8b(H8b),
 C18b(H18b), C6a(H6a), C6b(H6b), C7a(H7a), C19a(H19a), C7b(H7b), C20b(H20b),
 C21a(H21a), C20a(H20a)
3.d Idealised Me refined as rotating group:
 C23b(H23b,H23c,H23d), C16a(H16a,H16b,H16c), C29b(H29a,H29b,H29c), C26b(H26b,
 H26c,H26d), C14b(H14b,H14c,H14d), C30a(H30a,H30b,H30c), C15a(H15a,H15b,H15c),
 C27b(H27d,H27e,H27f), C15b(H15d,H15e,H15f), C28a(H28a,H28b,H28c), C25a(H25a,
 H25b,H25c), C24b(H24d,H24e,H24f), C27a(H27a,H27b,H27c), C2s(H2sa,H2sb,H2sc),
 C24a(H24a,H24b,H24c), C12b(H12g,H12h,H12i), C11b(H11c,H11d,H11e), C13a2(H13a,
 H13b,H13c), C12a2(H12a,H12b,H12c), C13a1(H13d,H13e,H13f), C12a1(H12d,H12e,H12f)
;

loop_
_space_group_symop_id
_space_group_symop_operation_xyz
1 x,y,z
2 -x+1/2,y+1/2,-z+1/2
3 -x,-y,-z
4 x-1/2,-y-1/2,z-1/2

loop_
_atom_site_label
_atom_site_type_symbol
_atom_site_fract_x
_atom_site_fract_y
_atom_site_fract_z
_atom_site_U_iso_or_equiv
_atom_site_adp_type
_atom_site_occupancy
_atom_site_refinement_flags_posn
_atom_site_disorder_group
Cu1a Cu 0.223912(11) 0.634435(12) 0.716385(9) 0.01670(7) Uani 1.000000 . .
Cu1b Cu 0.209008(11) 0.653274(12) 0.212560(9) 0.01828(7) Uani 1.000000 . .
O1b O 0.20109(8) 0.78029(8) 0.38669(6) 0.0325(3) Uani 1.000000 . .
N2b N 0.21886(7) 0.48990(8) 0.15142(6) 0.0140(3) Uani 1.000000 . .
O1a O 0.17268(9) 0.51394(8) 0.87819(7) 0.0400(4) Uani 1.000000 . .
N3a N 0.21112(9) 0.56004(9) 0.78397(7) 0.0280(3) Uani 1.000000 . .
N2a N 0.25091(7) 0.79536(8) 0.65954(6) 0.0148(3) Uani 1.000000 . .
N3b N 0.21508(10) 0.72965(10) 0.28352(8) 0.0301(4) Uani 1.000000 . .
N1a N 0.23100(7) 0.70220(8) 0.58098(6) 0.0145(3) Uani 1.000000 . .
N1b N 0.18998(7) 0.58353(8) 0.07361(6) 0.0136(3) Uani 1.000000 . .
C1a C 0.23595(8) 0.71227(10) 0.64950(7) 0.0141(3) Uani 1.000000 . .
C28b C 0.19229(10) 0.72457(11) 0.34116(8) 0.0216(3) Uani 1.000000 . .
C4b C 0.17254(9) 0.66297(10) 0.03901(8) 0.0157(3) Uani 1.000000 . .
C3b C 0.21189(8) 0.44876(10) 0.08914(8) 0.0166(3) Uani 1.000000 . .
H3ba H 0.21885(8) 0.39049(10) 0.08251(8) 0.0200(4) Uiso 1.000000 R .
C19b C 0.25971(10) 0.37098(11) 0.34388(8) 0.0241(4) Uani 1.000000 . .
H19b H 0.26872(10) 0.34435(11) 0.38751(8) 0.0289(4) Uiso 1.000000 R .
C8a C 0.12891(9) 0.51658(11) 0.49929(8) 0.0213(3) Uani 1.000000 . .
H8a H 0.08177(9) 0.49295(11) 0.49223(8) 0.0256(4) Uiso 1.000000 R .
C1b C 0.20547(8) 0.57369(10) 0.14286(8) 0.0144(3) Uani 1.000000 . .
C16b C 0.23354(9) 0.44888(10) 0.21769(7) 0.0153(3) Uani 1.000000 . .
C21b C 0.17616(9) 0.40792(10) 0.23767(8) 0.0180(3) Uani 1.000000 . .
C13b C 0.04470(9) 0.65195(12) 0.06132(10) 0.0264(4) Uani 1.000000 . .
H13g H 0.06721(9) 0.60155(12) 0.08758(10) 0.0317(5) Uiso 1.000000 R .
C4a C 0.21426(9) 0.62366(9) 0.54513(7) 0.0153(3) Uani 1.000000 . .
C5a C 0.26910(9) 0.58268(10) 0.52082(8) 0.0183(3) Uani 1.000000 . .
C3a C 0.25515(9) 0.83605(10) 0.59937(8) 0.0192(3) Uani 1.000000 . .
H3aa H 0.26534(9) 0.89385(10) 0.59425(8) 0.0230(4) Uiso 1.000000 R .
C9b C 0.10312(9) 0.69616(10) 0.03308(8) 0.0190(3) Uani 1.000000 . .
C22b C 0.36703(9) 0.49025(12) 0.23467(9) 0.0253(4) Uani 1.000000 . .
H22b H 0.34843(9) 0.51199(12) 0.18704(9) 0.0303(4) Uiso 1.000000 R .
C2a C 0.24193(9) 0.77728(10) 0.54938(8) 0.0186(3) Uani 1.000000 . .
H2a H 0.24041(9) 0.78564(10) 0.50203(8) 0.0223(4) Uiso 1.000000 R .
C2b C 0.19327(8) 0.50766(10) 0.03982(8) 0.0163(3) Uani 1.000000 . .
H2b H 0.18422(8) 0.49907(10) -0.00838(8) 0.0196(4) Uiso 1.000000 R .
C18a C 0.19110(9) 0.87486(10) 0.73527(9) 0.0205(3) Uani 1.000000 . .
C5b C 0.22576(9) 0.70184(10) 0.01083(8) 0.0187(3) Uani 1.000000 . .
C17a C 0.25439(9) 0.83668(10) 0.72458(8) 0.0162(3) Uani 1.000000 . .
C22a C 0.31999(9) 0.83769(10) 0.77323(8) 0.0186(3) Uani 1.000000 . .
C8b C 0.08783(10) 0.77228(11) -0.00222(9) 0.0255(4) Uani 1.000000 . .
H8b H 0.04133(10) 0.79701(11) -0.00697(9) 0.0307(4) Uiso 1.000000 R .
C18b C 0.31543(10) 0.41111(11) 0.32230(8) 0.0234(4) Uani 1.000000 . .
H18b H 0.36252(10) 0.41175(11) 0.35147(8) 0.0281(4) Uiso 1.000000 R .
C6a C 0.25115(9) 0.50769(10) 0.48490(8) 0.0216(3) Uani 1.000000 . .
H6a H 0.28693(9) 0.47876(10) 0.46728(8) 0.0259(4) Uiso 1.000000 R .
C6b C 0.20750(10) 0.77758(11) -0.02362(9) 0.0248(4) Uani 1.000000 . .
H6b H 0.24239(10) 0.80600(11) -0.04281(9) 0.0298(4) Uiso 1.000000 R .
C9a C 0.14341(9) 0.59293(10) 0.53448(8) 0.0179(3) Uani 1.000000 . .
C7a C 0.18187(10) 0.47486(10) 0.47458(8) 0.0230(4) Uani 1.000000 . .
H7a H 0.17065(10) 0.42342(10) 0.45041(8) 0.0276(4) Uiso 1.000000 R .
C14a C 0.08217(9) 0.64011(11) 0.55585(9) 0.0227(4) Uani 1.000000 . .
H14a H 0.10252(9) 0.69372(11) 0.57830(9) 0.0272(4) Uiso 1.000000 R .
C19a C 0.19517(10) 0.91392(11) 0.79850(9) 0.0254(4) Uani 1.000000 . .
H19a H 0.15318(10) 0.93967(11) 0.80784(9) 0.0305(5) Uiso 1.000000 R .
C29a C 0.17581(10) 0.56856(11) 0.83387(8) 0.0235(4) Uani 1.000000 . .
C11a C 0.34564(9) 0.61783(11) 0.53149(9) 0.0224(4) Uani 1.000000 . .
H11b H 0.34894(9) 0.66815(11) 0.56200(9) 0.0269(4) Uiso 0.620385 R 2
H11a H 0.34419(9) 0.68018(11) 0.53728(9) 0.0269(4) Uiso 0.379615 R 1
C7b C 0.13915(11) 0.81203(11) -0.03026(9) 0.0274(4) Uani 1.000000 . .
H7b H 0.12749(11) 0.86346(11) -0.05433(9) 0.0329(5) Uiso 1.000000 R .
C26a C 0.38903(9) 0.79993(12) 0.75948(9) 0.0249(4) Uani 1.000000 . .
H26a H 0.37783(9) 0.77758(12) 0.71150(9) 0.0298(4) Uiso 1.000000 R .
C20b C 0.19084(10) 0.36960(10) 0.30194(9) 0.0224(4) Uani 1.000000 . .
H20b H 0.15289(10) 0.34201(10) 0.31727(9) 0.0269(4) Uiso 1.000000 R .
C21a C 0.32071(10) 0.87805(11) 0.83544(8) 0.0234(4) Uani 1.000000 . .
H21a H 0.36428(10) 0.87961(11) 0.86994(8) 0.0281(4) Uiso 1.000000 R .
C23b C 0.42473(11) 0.42379(15) 0.23191(11) 0.0388(5) Uani 1.000000 . .
H23b H 0.4454(6) 0.4033(7) 0.27839(15) 0.0583(7) Uiso 1.000000 GR .
H23c H 0.4026(2) 0.3768(5) 0.2029(7) 0.0583(7) Uiso 1.000000 GR .
H23d H 0.4631(4) 0.4487(3) 0.2126(7) 0.0583(7) Uiso 1.000000 GR .
C10b C 0.30094(9) 0.66436(11) 0.01799(9) 0.0228(4) Uani 1.000000 . .
H10b H 0.29733(9) 0.60284(11) 0.02688(9) 0.0274(4) Uiso 1.000000 R .
C23a C 0.12060(10) 0.87662(12) 0.68097(10) 0.0286(4) Uani 1.000000 . .
H23a H 0.13087(10) 0.85395(12) 0.63747(10) 0.0344(5) Uiso 1.000000 R .
N1s N 0.48714(12) 0.37875(16) -0.01273(13) 0.0629(6) Uani 1.000000 . .
C16a C 0.05122(10) 0.58982(13) 0.60835(9) 0.0301(4) Uani 1.000000 . .
H16a H 0.0321(7) 0.5361(4) 0.5880(3) 0.0451(6) Uiso 1.000000 GR .
H16b H 0.0897(2) 0.5793(8) 0.6493(3) 0.0451(6) Uiso 1.000000 GR .
H16c H 0.0122(5) 0.6220(4) 0.6212(5) 0.0451(6) Uiso 1.000000 GR .
C17b C 0.30373(9) 0.45068(10) 0.25847(8) 0.0189(3) Uani 1.000000 . .
C1s C 0.44341(11) 0.40384(14) 0.01254(11) 0.0362(5) Uani 1.000000 . .
C25b C 0.10020(9) 0.40412(11) 0.19187(9) 0.0214(3) Uani 1.000000 . .
H25d H 0.10385(9) 0.42230(11) 0.14488(9) 0.0257(4) Uiso 1.000000 R .
C20a C 0.25909(11) 0.91576(11) 0.84764(9) 0.0257(4) Uani 1.000000 . .
H20a H 0.26081(11) 0.94313(11) 0.89021(9) 0.0308(5) Uiso 1.000000 R .
C29b C 0.15220(14) 0.64601(14) 0.35134(10) 0.0419(6) Uani 1.000000 . .
H29a H 0.1684(7) 0.6268(6) 0.3989(3) 0.0628(8) Uiso 1.000000 GR .
H29b H 0.10011(16) 0.6577(3) 0.3417(8) 0.0628(8) Uiso 1.000000 GR .
H29c H 0.1619(7) 0.6022(4) 0.3201(6) 0.0628(8) Uiso 1.000000 GR .
C26b C 0.04946(11) 0.46517(13) 0.21624(12) 0.0371(5) Uani 1.000000 . .
H26b H 0.0437(7) 0.4483(6) 0.2619(4) 0.0556(7) Uiso 1.000000 GR .
H26c H 0.0698(4) 0.5220(2) 0.2185(8) 0.0556(7) Uiso 1.000000 GR .
H26d H 0.0021(3) 0.4645(7) 0.1840(4) 0.0556(7) Uiso 1.000000 GR .
C14b C 0.01575(13) 0.70829(16) 0.11065(12) 0.0479(6) Uani 1.000000 . .
H14b H 0.0554(2) 0.7235(9) 0.1494(5) 0.0718(9) Uiso 1.000000 GR .
H14c H -0.0049(9) 0.7594(5) 0.0866(3) 0.0718(9) Uiso 1.000000 GR .
H14d H -0.0218(7) 0.6782(4) 0.1277(7) 0.0718(9) Uiso 1.000000 GR .
C30a C 0.13607(10) 0.65005(11) 0.83548(9) 0.0248(4) Uani 1.000000 . .
H30a H 0.0925(4) 0.6507(4) 0.7983(4) 0.0373(6) Uiso 1.000000 GR .
H30b H 0.1223(6) 0.6556(4) 0.8797(3) 0.0373(6) Uiso 1.000000 GR .
H30c H 0.1676(3) 0.69701(12) 0.8295(7) 0.0373(6) Uiso 1.000000 GR .
C15a C 0.02300(10) 0.66287(13) 0.49274(10) 0.0315(4) Uani 1.000000 . .
H15a H 0.04418(18) 0.6957(8) 0.4607(3) 0.0472(6) Uiso 1.000000 GR .
H15b H 0.0016(5) 0.61130(13) 0.4701(4) 0.0472(6) Uiso 1.000000 GR .
H15c H -0.0146(4) 0.6961(8) 0.50702(13) 0.0472(6) Uiso 1.000000 GR .
C27b C 0.07006(11) 0.31453(12) 0.18579(11) 0.0346(4) Uani 1.000000 . .
H27d H 0.1046(4) 0.2767(2) 0.1712(7) 0.0518(7) Uiso 1.000000 GR .
H27e H 0.0624(8) 0.2962(4) 0.2304(2) 0.0518(7) Uiso 1.000000 GR .
H27f H 0.0239(4) 0.3133(2) 0.1518(6) 0.0518(7) Uiso 1.000000 GR .
C15b C -0.01631(12) 0.62128(16) 0.00307(13) 0.0468(6) Uani 1.000000 . .
H15d H -0.0403(6) 0.66965(17) -0.0228(6) 0.0701(9) Uiso 1.000000 GR .
H15e H 0.00373(18) 0.5849(9) -0.0276(5) 0.0701(9) Uiso 1.000000 GR .
H15f H -0.0516(5) 0.5896(9) 0.02216(14) 0.0701(9) Uiso 1.000000 GR .
C28a C 0.41612(11) 0.72698(15) 0.80804(11) 0.0404(5) Uani 1.000000 . .
H28a H 0.4274(8) 0.7474(2) 0.85551(13) 0.0606(8) Uiso 1.000000 GR .
H28b H 0.3785(4) 0.6836(5) 0.8027(6) 0.0606(8) Uiso 1.000000 GR .
H28c H 0.4599(5) 0.7031(7) 0.7971(6) 0.0606(8) Uiso 1.000000 GR .
C25a C 0.06419(12) 0.81956(19) 0.70141(12) 0.0533(7) Uani 1.000000 . .
H25a H 0.0832(4) 0.7621(3) 0.7080(10) 0.0799(10) Uiso 1.000000 GR .
H25b H 0.0534(8) 0.8400(7) 0.7443(5) 0.0799(10) Uiso 1.000000 GR .
H25c H 0.0198(4) 0.8199(10) 0.6650(5) 0.0799(10) Uiso 1.000000 GR .
C24b C 0.39850(12) 0.56461(15) 0.28027(12) 0.0434(5) Uani 1.000000 . .
H24d H 0.4197(8) 0.5444(2) 0.3267(2) 0.0651(8) Uiso 1.000000 GR .
H24e H 0.4360(6) 0.5920(7) 0.2613(5) 0.0651(8) Uiso 1.000000 GR .
H24f H 0.3599(2) 0.6050(5) 0.2820(7) 0.0651(8) Uiso 1.000000 GR .
C27a C 0.44660(12) 0.86856(16) 0.76424(12) 0.0436(6) Uani 1.000000 . .
H27a H 0.4278(3) 0.9136(5) 0.7317(6) 0.0655(8) Uiso 1.000000 GR .
H27b H 0.4586(7) 0.8914(7) 0.8110(3) 0.0655(8) Uiso 1.000000 GR .
H27c H 0.4902(3) 0.8446(3) 0.7531(8) 0.0655(8) Uiso 1.000000 GR .
C2s C 0.38648(12) 0.43632(16) 0.04291(12) 0.0448(5) Uani 1.000000 . .
H2sa H 0.3473(4) 0.4588(10) 0.00675(15) 0.0672(8) Uiso 1.000000 GR .
H2sb H 0.3676(6) 0.3910(3) 0.0672(7) 0.0672(8) Uiso 1.000000 GR .
H2sc H 0.4059(3) 0.4812(7) 0.0754(7) 0.0672(8) Uiso 1.000000 GR .
C24a C 0.09307(16) 0.96699(16) 0.66688(14) 0.0607(8) Uani 1.000000 . .
H24a H 0.0849(10) 0.9919(5) 0.7093(3) 0.0911(12) Uiso 1.000000 GR .
H24b H 0.1292(5) 1.0002(4) 0.6503(10) 0.0911(12) Uiso 1.000000 GR .
H24c H 0.0475(6) 0.96660(19) 0.6320(8) 0.0911(12) Uiso 1.000000 GR .
C12b C 0.32942(12) 0.6738(2) -0.04649(11) 0.0595(8) Uani 1.000000 . .
H12g H 0.2938(5) 0.6515(12) -0.0858(2) 0.0892(12) Uiso 1.000000 GR .
H12h H 0.3380(10) 0.7334(3) -0.0542(6) 0.0892(12) Uiso 1.000000 GR .
H12i H 0.3749(6) 0.6426(11) -0.0413(4) 0.0892(12) Uiso 1.000000 GR .
C11b C 0.35334(12) 0.70170(17) 0.07896(11) 0.0480(6) Uani 1.000000 . .
H11c H 0.3605(7) 0.7614(3) 0.0705(4) 0.0721(9) Uiso 1.000000 GR .
H11d H 0.3337(5) 0.6957(10) 0.1201(2) 0.0721(9) Uiso 1.000000 GR .
H11e H 0.3998(3) 0.6722(8) 0.0859(6) 0.0721(9) Uiso 1.000000 GR .
C13a2 C 0.3599(2) 0.6476(3) 0.46103(18) 0.0299(11) Uani 0.620385 . 2
H13a H 0.3542(13) 0.5999(5) 0.4292(4) 0.0449(17) Uiso 0.620385 GR 2
H13b H 0.3252(9) 0.6918(11) 0.4418(6) 0.0449(17) Uiso 0.620385 GR 2
H13c H 0.4093(5) 0.6697(15) 0.4680(3) 0.0449(17) Uiso 0.620385 GR 2
C12a2 C 0.4047(2) 0.5569(3) 0.5647(3) 0.0348(13) Uani 0.620385 . 2
H12a H 0.3959(8) 0.5378(13) 0.6087(7) 0.0521(19) Uiso 0.620385 GR 2
H12b H 0.4045(9) 0.5084(8) 0.5344(7) 0.0521(19) Uiso 0.620385 GR 2
H12c H 0.4518(3) 0.5850(5) 0.5724(12) 0.0521(19) Uiso 0.620385 GR 2
H3b H 0.23598(10) 0.78756(10) 0.28090(8) 0.058(8) Uiso 1.000000 R .
H3a H 0.23240(9) 0.50233(9) 0.78135(7) 0.055(7) Uiso 1.000000 R .
C13a1 C 0.3799(6) 0.5979(10) 0.4734(6) 0.067(4) Uani 0.379615 . 1
H13d H 0.385(3) 0.5368(10) 0.470(2) 0.100(6) Uiso 0.379615 GR 1
H13e H 0.3494(18) 0.619(4) 0.4306(7) 0.100(6) Uiso 0.379615 GR 1
H13f H 0.4278(15) 0.624(3) 0.4812(17) 0.100(6) Uiso 0.379615 GR 1
C12a1 C 0.3894(4) 0.5772(5) 0.5998(6) 0.042(2) Uani 0.379615 . 1
H12d H 0.3655(14) 0.590(2) 0.6373(7) 0.063(4) Uiso 0.379615 GR 1
H12e H 0.391(2) 0.5162(6) 0.5941(9) 0.063(4) Uiso 0.379615 GR 1
H12f H 0.4387(8) 0.600(2) 0.6108(14) 0.063(4) Uiso 0.379615 GR 1

loop_
_atom_site_aniso_label
_atom_site_aniso_U_11
_atom_site_aniso_U_22
_atom_site_aniso_U_33
_atom_site_aniso_U_12
_atom_site_aniso_U_13
_atom_site_aniso_U_23
Cu1a 0.02625(12) 0.01322(11) 0.01117(11) -0.00032(7) 0.00538(8) 0.00063(7)
Cu1b 0.02948(12) 0.01364(11) 0.01307(11) -0.00314(8) 0.00762(8) -0.00257(7)
O1b 0.0543(9) 0.0261(7) 0.0184(6) -0.0074(6) 0.0112(6) -0.0068(5)
N2b 0.0178(6) 0.0126(6) 0.0124(6) -0.0002(5) 0.0049(5) 0.0004(5)
O1a 0.0800(11) 0.0222(7) 0.0251(7) 0.0108(7) 0.0271(7) 0.0091(5)
N3a 0.0528(10) 0.0152(7) 0.0204(7) 0.0071(7) 0.0170(7) 0.0035(6)
N2a 0.0194(6) 0.0134(6) 0.0115(6) -0.0022(5) 0.0033(5) -0.0025(5)
N3b 0.0554(10) 0.0173(7) 0.0222(8) -0.0129(7) 0.0184(7) -0.0058(6)
N1a 0.0188(6) 0.0132(6) 0.0112(6) -0.0033(5) 0.0027(5) -0.0012(5)
N1b 0.0171(6) 0.0116(6) 0.0126(6) -0.0004(5) 0.0046(5) 0.0005(5)
C1a 0.0138(7) 0.0153(7) 0.0126(7) -0.0012(6) 0.0018(5) -0.0024(6)
C28b 0.0305(9) 0.0196(8) 0.0139(7) -0.0017(7) 0.0030(6) -0.0010(6)
C4b 0.0222(8) 0.0123(7) 0.0122(7) -0.0005(6) 0.0032(6) -0.0003(6)
C3b 0.0213(8) 0.0138(7) 0.0164(7) -0.0016(6) 0.0077(6) -0.0025(6)
C19b 0.0399(10) 0.0203(9) 0.0132(8) 0.0042(7) 0.0084(7) 0.0027(6)
C8a 0.0252(9) 0.0187(8) 0.0186(8) -0.0089(7) 0.0018(6) 0.0003(6)
C1b 0.0157(7) 0.0141(7) 0.0141(7) -0.0010(6) 0.0046(6) 0.0013(6)
C16b 0.0227(8) 0.0125(7) 0.0119(7) 0.0020(6) 0.0065(6) 0.0016(6)
C21b 0.0239(8) 0.0137(8) 0.0184(8) 0.0013(6) 0.0090(6) -0.0009(6)
C13b 0.0194(8) 0.0311(10) 0.0293(10) 0.0029(7) 0.0067(7) 0.0073(7)
C4a 0.0234(8) 0.0125(7) 0.0094(7) -0.0036(6) 0.0024(6) -0.0007(6)
C5a 0.0246(8) 0.0160(8) 0.0145(7) -0.0044(6) 0.0045(6) 0.0004(6)
C3a 0.0270(9) 0.0147(8) 0.0165(8) -0.0028(6) 0.0064(6) 0.0009(6)
C9b 0.0234(8) 0.0176(8) 0.0158(7) 0.0002(6) 0.0036(6) -0.0004(6)
C22b 0.0188(8) 0.0328(10) 0.0239(9) -0.0017(7) 0.0042(7) 0.0030(7)
C2a 0.0261(8) 0.0163(8) 0.0137(7) -0.0035(6) 0.0053(6) 0.0010(6)
C2b 0.0204(8) 0.0152(8) 0.0143(7) -0.0016(6) 0.0059(6) -0.0031(6)
C18a 0.0280(9) 0.0153(8) 0.0194(8) 0.0017(6) 0.0076(7) 0.0016(6)
C5b 0.0265(8) 0.0149(8) 0.0160(7) -0.0041(6) 0.0077(6) -0.0035(6)
C17a 0.0250(8) 0.0126(7) 0.0120(7) -0.0030(6) 0.0063(6) -0.0019(6)
C22a 0.0243(8) 0.0165(8) 0.0155(8) -0.0058(6) 0.0057(6) -0.0025(6)
C8b 0.0299(9) 0.0206(9) 0.0241(9) 0.0072(7) 0.0018(7) 0.0018(7)
C18b 0.0284(9) 0.0236(9) 0.0164(8) 0.0035(7) 0.0011(7) -0.0006(6)
C6a 0.0309(9) 0.0164(8) 0.0188(8) -0.0005(7) 0.0082(7) -0.0027(6)
C6b 0.0392(10) 0.0172(8) 0.0203(8) -0.0073(7) 0.0114(7) -0.0000(7)
C9a 0.0230(8) 0.0177(8) 0.0119(7) -0.0037(6) 0.0013(6) 0.0011(6)
C7a 0.0355(10) 0.0146(8) 0.0177(8) -0.0067(7) 0.0033(7) -0.0045(6)
C14a 0.0186(8) 0.0250(9) 0.0239(9) -0.0040(7) 0.0035(7) -0.0034(7)
C19a 0.0378(10) 0.0185(8) 0.0243(9) 0.0047(7) 0.0163(8) -0.0002(7)
C29a 0.0385(10) 0.0162(8) 0.0157(8) -0.0008(7) 0.0055(7) -0.0010(6)
C11a 0.0223(8) 0.0208(8) 0.0251(9) -0.0036(7) 0.0073(7) -0.0039(7)
C7b 0.0452(11) 0.0135(8) 0.0223(9) 0.0024(7) 0.0047(8) 0.0039(7)
C26a 0.0211(8) 0.0351(10) 0.0184(8) -0.0056(7) 0.0046(6) -0.0068(7)
C20b 0.0330(9) 0.0180(8) 0.0200(8) -0.0015(7) 0.0139(7) 0.0009(6)
C21a 0.0320(9) 0.0219(9) 0.0154(8) -0.0085(7) 0.0034(7) -0.0033(6)
C23b 0.0240(10) 0.0520(13) 0.0425(12) 0.0065(9) 0.0115(8) 0.0037(10)
C10b 0.0242(9) 0.0198(8) 0.0273(9) -0.0038(7) 0.0118(7) -0.0028(7)
C23a 0.0280(9) 0.0317(10) 0.0256(9) 0.0111(8) 0.0049(7) 0.0020(8)
N1s 0.0478(13) 0.0782(17) 0.0631(15) 0.0233(12) 0.0133(11) -0.0052(12)
C16a 0.0253(9) 0.0412(11) 0.0246(9) -0.0076(8) 0.0076(7) -0.0024(8)
C17b 0.0218(8) 0.0176(8) 0.0179(8) 0.0012(6) 0.0058(6) -0.0005(6)
C1s 0.0341(11) 0.0363(11) 0.0362(11) 0.0033(9) 0.0039(9) -0.0015(9)
C25b 0.0210(8) 0.0207(8) 0.0238(8) -0.0032(6) 0.0078(7) 0.0010(7)
C20a 0.0469(11) 0.0167(8) 0.0168(8) -0.0052(7) 0.0140(8) -0.0051(6)
C29b 0.0612(15) 0.0456(13) 0.0206(10) -0.0288(11) 0.0131(9) -0.0046(8)
C26b 0.0277(10) 0.0304(10) 0.0517(13) 0.0042(8) 0.0056(9) -0.0102(9)
C14b 0.0503(14) 0.0563(15) 0.0462(13) 0.0096(11) 0.0303(11) 0.0045(11)
C30a 0.0274(9) 0.0239(9) 0.0240(9) 0.0008(7) 0.0074(7) 0.0020(7)
C15a 0.0258(9) 0.0344(11) 0.0322(10) 0.0026(8) 0.0022(8) 0.0035(8)
C27b 0.0303(10) 0.0238(10) 0.0478(12) -0.0043(8) 0.0052(9) -0.0045(8)
C15b 0.0332(12) 0.0552(15) 0.0483(13) -0.0152(10) 0.0016(10) 0.0050(11)
C28a 0.0309(11) 0.0494(13) 0.0426(12) 0.0147(9) 0.0119(9) 0.0049(10)
C25a 0.0268(11) 0.087(2) 0.0431(13) -0.0070(12) 0.0018(9) 0.0088(13)
C24b 0.0387(12) 0.0440(13) 0.0489(13) -0.0203(10) 0.0128(10) -0.0075(10)
C27a 0.0317(11) 0.0583(15) 0.0444(13) -0.0199(10) 0.0158(10) -0.0121(11)
C2s 0.0434(12) 0.0494(14) 0.0451(13) -0.0071(10) 0.0177(10) -0.0135(11)
C24a 0.0712(18) 0.0453(14) 0.0543(15) 0.0346(13) -0.0099(13) -0.0000(12)
C12b 0.0297(11) 0.125(3) 0.0263(11) 0.0073(14) 0.0113(9) -0.0095(13)
C11b 0.0372(12) 0.0649(16) 0.0357(12) 0.0180(11) -0.0053(9) -0.0193(11)
C13a2 0.0272(18) 0.036(3) 0.0296(18) -0.0122(16) 0.0127(13) 0.0013(15)
C12a2 0.0221(17) 0.0288(19) 0.051(3) -0.0011(14) 0.0022(17) 0.0085(18)
C13a1 0.056(5) 0.084(9) 0.074(6) -0.039(6) 0.043(5) -0.033(6)
C12a1 0.027(3) 0.034(4) 0.060(6) -0.009(3) 0.000(3) 0.009(3)

loop_
_atom_type_symbol
_atom_type_scat_dispersion_real
_atom_type_scat_dispersion_imag
_atom_type_scat_source
_atom_type_scat_dispersion_source
H 0.00000 0.00000 'International Tables Volume C Table 6.1.1.4 (pp. 500-502)' 'Henke, Gullikson and Davis, At. Data and Nucl. Data Tables, 1993, 54, 2'
C 0.00347 0.00161 'International Tables Volume C Table 6.1.1.4 (pp. 500-502)' 'Henke, Gullikson and Davis, At. Data and Nucl. Data Tables, 1993, 54, 2'
Cu 0.34125 1.28947 'International Tables Volume C Table 6.1.1.4 (pp. 500-502)' 'Henke, Gullikson and Davis, At. Data and Nucl. Data Tables, 1993, 54, 2'
O 0.01158 0.00611 'International Tables Volume C Table 6.1.1.4 (pp. 500-502)' 'Henke, Gullikson and Davis, At. Data and Nucl. Data Tables, 1993, 54, 2'
N 0.00653 0.00323 'International Tables Volume C Table 6.1.1.4 (pp. 500-502)' 'Henke, Gullikson and Davis, At. Data and Nucl. Data Tables, 1993, 54, 2'

loop_
_geom_angle_atom_site_label_1
_geom_angle_atom_site_label_2
_geom_angle_atom_site_label_3
_geom_angle
C1a Cu1a N3a 178.30(6)
C1b Cu1b N3b 177.92(7)
C1b N2b C3b 111.85(13)
C16b N2b C3b 124.70(13)
C16b N2b C1b 123.32(13)
C29a N3a Cu1a 130.81(12)
C3a N2a C1a 112.20(13)
C17a N2a C1a 122.82(13)
C17a N2a C3a 124.69(13)
C28b N3b Cu1b 130.69(13)
C4a N1a C1a 124.10(13)
C2a N1a C1a 111.88(13)
C2a N1a C4a 123.99(12)
C1b N1b C4b 124.29(13)
C2b N1b C4b 123.88(12)
C2b N1b C1b 111.83(13)
N2a C1a Cu1a 126.37(11)
N1a C1a Cu1a 130.41(11)
N1a C1a N2a 103.21(13)
N3b C28b O1b 124.99(16)
C29b C28b O1b 118.65(16)
C29b C28b N3b 116.36(15)
C9b C4b N1b 118.79(14)
C5b C4b N1b 118.05(14)
C5b C4b C9b 123.13(15)
C2b C3b N2b 106.56(13)
C20b C19b C18b 120.03(15)
C7a C8a C9a 121.30(15)
N2b C1b Cu1b 126.47(11)
N1b C1b Cu1b 130.07(11)
N1b C1b N2b 103.45(13)
C21b C16b N2b 117.98(14)
C17b C16b N2b 119.20(14)
C17b C16b C21b 122.81(14)
C20b C21b C16b 117.37(15)
C25b C21b C16b 122.41(14)
C25b C21b C20b 120.21(15)
C14b C13b C9b 111.43(16)
C15b C13b C9b 110.74(16)
C15b C13b C14b 111.18(18)
C5a C4a N1a 118.57(14)
C9a C4a N1a 118.41(14)
C9a C4a C5a 122.99(14)
C6a C5a C4a 117.52(15)
C11a C5a C4a 122.44(14)
C11a C5a C6a 120.04(15)
C2a C3a N2a 106.37(14)
C13b C9b C4b 122.85(15)
C8b C9b C4b 117.04(15)
C8b C9b C13b 120.09(15)
C17b C22b C23b 110.16(15)
C24b C22b C23b 111.69(16)
C24b C22b C17b 111.26(15)
C3a C2a N1a 106.33(13)
C3b C2b N1b 106.31(13)
C19a C18a C17a 117.11(16)
C23a C18a C17a 122.90(15)
C23a C18a C19a 119.98(16)
C6b C5b C4b 117.28(16)
C10b C5b C4b 122.09(15)
C10b C5b C6b 120.62(15)
C18a C17a N2a 117.78(14)
C22a C17a N2a 119.07(14)
C22a C17a C18a 123.15(15)
C26a C22a C17a 122.51(14)
C21a C22a C17a 117.06(15)
C21a C22a C26a 120.40(15)
C7b C8b C9b 121.10(16)
C17b C18b C19b 121.18(16)
C7a C6a C5a 120.87(16)
C7b C6b C5b 120.88(16)
C4a C9a C8a 116.95(15)
C14a C9a C8a 119.56(15)
C14a C9a C4a 123.41(14)
C6a C7a C8a 120.34(15)
C16a C14a C9a 111.51(15)
C15a C14a C9a 110.41(14)
C15a C14a C16a 111.39(15)
C20a C19a C18a 121.10(16)
N3a C29a O1a 124.97(16)
C30a C29a O1a 118.69(16)
C30a C29a N3a 116.33(15)
C12a2 C11a C13a2 109.1(3)
C12a1 C11a C13a1 110.8(6)
C6b C7b C8b 120.57(16)
C28a C26a C22a 111.47(15)
C27a C26a C22a 109.69(16)
C27a C26a C28a 111.69(17)
C21b C20b C19b 121.20(16)
C20a C21a C22a 121.11(16)
C12b C10b C5b 112.73(16)
C11b C10b C5b 110.73(15)
C11b C10b C12b 110.68(18)
C25a C23a C18a 110.71(16)
C24a C23a C18a 110.86(17)
C24a C23a C25a 112.2(2)
C22b C17b C16b 122.71(14)
C18b C17b C16b 117.39(15)
C18b C17b C22b 119.85(15)
C2s C1s N1s 178.4(2)
C26b C25b C21b 111.21(14)
C27b C25b C21b 111.71(14)
C27b C25b C26b 111.64(15)
C21a C20a C19a 120.47(16)

loop_
_geom_bond_atom_site_label_1
_geom_bond_atom_site_label_2
_geom_bond_distance
Cu1a N3a 1.8526(14)
Cu1a C1a 1.8737(15)
Cu1b N3b 1.8518(15)
Cu1b C1b 1.8729(15)
O1b C28b 1.255(2)
N2b C3b 1.3863(19)
N2b C1b 1.361(2)
N2b C16b 1.4467(19)
O1a C29a 1.252(2)
N3a C29a 1.327(2)
N2a C1a 1.357(2)
N2a C3a 1.384(2)
N2a C17a 1.4451(19)
N3b C28b 1.321(2)
N1a C1a 1.3612(19)
N1a C4a 1.4400(19)
N1a C2a 1.388(2)
N1b C4b 1.4432(19)
N1b C1b 1.3582(19)
N1b C2b 1.392(2)
C28b C29b 1.500(3)
C4b C9b 1.397(2)
C4b C5b 1.404(2)
C3b C2b 1.349(2)
C19b C18b 1.383(3)
C19b C20b 1.384(3)
C8a C9a 1.400(2)
C8a C7a 1.383(2)
C16b C21b 1.400(2)
C16b C17b 1.395(2)
C21b C20b 1.393(2)
C21b C25b 1.524(2)
C13b C9b 1.523(2)
C13b C14b 1.523(3)
C13b C15b 1.525(3)
C4a C5a 1.403(2)
C4a C9a 1.399(2)
C5a C6a 1.395(2)
C5a C11a 1.524(2)
C3a C2a 1.350(2)
C9b C8b 1.399(2)
C22b C23b 1.531(3)
C22b C17b 1.522(2)
C22b C24b 1.531(3)
C18a C17a 1.403(2)
C18a C19a 1.395(2)
C18a C23a 1.521(2)
C5b C6b 1.393(2)
C5b C10b 1.521(2)
C17a C22a 1.396(2)
C22a C26a 1.519(2)
C22a C21a 1.397(2)
C8b C7b 1.380(3)
C18b C17b 1.395(2)
C6a C7a 1.384(2)
C6b C7b 1.385(3)
C9a C14a 1.522(2)
C14a C16a 1.537(2)
C14a C15a 1.531(2)
C19a C20a 1.378(3)
C29a C30a 1.503(2)
C11a C13a2 1.566(4)
C11a C12a2 1.516(4)
C11a C13a1 1.486(7)
C11a C12a1 1.569(7)
C26a C28a 1.526(3)
C26a C27a 1.531(3)
C21a C20a 1.382(3)
C10b C12b 1.512(3)
C10b C11b 1.510(3)
C23a C25a 1.526(3)
C23a C24a 1.534(3)
N1s C1s 1.135(3)
C1s C2s 1.447(3)
C25b C26b 1.522(2)
C25b C27b 1.530(2)
